data_4108489
loop_
_publ_author_name
'Shenglai Yao'
'Carsten Milsmann'
'Eckhard Bill'
'Karl Wieghardt'
'Matthias Driess'

_publ_contact_author_address
;Technische Universit\"at Berlin,
Institute of Chemistry
Strasse des 17. Juni 136, D-10623 Berlin, Germany
;
_publ_contact_author_email matthias.driess@tu-berlin.de
_publ_contact_author_fax +49(0)30-314-29732
_publ_contact_author_name 'Matthias Driess'
_publ_contact_author_phone +49(0)30-314-29731
_publ_section_title
;
 From a Paramagnetic, Mononuclear Supersulfidonickel(II) Complex to a
 Diamagnetic Dimer with a Four-Sulfur Two-Electron Bond
;
_journal_name_full 'Journal of the American Chemical Society'
_journal_page_first 13536
_journal_page_last 13537
_journal_paper_doi 10.1021/ja806101h
_journal_volume 130
_journal_year 2008
_chemical_formula_sum 'C29 H41 N2 Ni S2'
_chemical_formula_weight 540.47
_chemical_name_systematic
; 
 ? 
;
_space_group_IT_number 14
_symmetry_cell_setting monoclinic
_symmetry_space_group_name_Hall '-P 2yn'
_symmetry_space_group_name_H-M 'P 1 21/n 1'
_atom_sites_solution_hydrogens geom
_atom_sites_solution_primary direct
_atom_sites_solution_secondary difmap
_audit_creation_method
;
CrysAlis RED, Oxford Diffraction Ltd.,
Version 1.171.31.8 (release 12-01-2007 CrysAlis171 .NET)
(compiled Jan 12 2007,17:49:11)
;
_cell_angle_alpha 90.00
_cell_angle_beta 92.885(9)
_cell_angle_gamma 90.00
_cell_formula_units_Z 4
_cell_length_a 9.0502(10)
_cell_length_b 14.6787(17)
_cell_length_c 21.206(2)
_cell_measurement_reflns_used 3394
_cell_measurement_temperature 150(2)
_cell_measurement_theta_max 32.3492
_cell_measurement_theta_min 2.8532
_cell_volume 2813.5(5)
_computing_cell_refinement
;
CrysAlis RED, Oxford Diffraction Ltd.,
Version 1.171.31.8 (release 12-01-2007 CrysAlis171 .NET)
(compiled Jan 12 2007,17:49:11)
;
_computing_data_collection
;
CrysAlis CCD, Oxford Diffraction Ltd.,
Version 1.171.31.8 (release 12-01-2007 CrysAlis171 .NET)
(compiled Jan 12 2007,17:49:11)
;
_computing_data_reduction
;
CrysAlis RED, Oxford Diffraction Ltd.,
Version 1.171.31.8 (release 12-01-2007 CrysAlis171 .NET)
(compiled Jan 12 2007,17:49:11)
;
_computing_publication_material 'SHELXL-97 (Sheldrick, 1997)'
_computing_structure_refinement 'SHELXL-97 (Sheldrick, 1997)'
_computing_structure_solution 'SHELXS-97 (Sheldrick, 1990)'
_diffrn_ambient_temperature 150(2)
_diffrn_measured_fraction_theta_full 0.998
_diffrn_measured_fraction_theta_max 0.998
_diffrn_measurement_device_type 'Oxford Diffraction Xcalibur S Sapphire'
_diffrn_measurement_method \w
_diffrn_radiation_monochromator graphite
_diffrn_radiation_source 'Enhance (Mo) X-ray Source'
_diffrn_radiation_wavelength 0.71073
_diffrn_reflns_av_R_equivalents 0.1246
_diffrn_reflns_av_sigmaI/netI 0.1446
_diffrn_reflns_limit_h_max 10
_diffrn_reflns_limit_h_min -10
_diffrn_reflns_limit_k_max 17
_diffrn_reflns_limit_k_min -17
_diffrn_reflns_limit_l_max 25
_diffrn_reflns_limit_l_min -25
_diffrn_reflns_number 26541
_diffrn_reflns_theta_full 25.00
_diffrn_reflns_theta_max 25.00
_diffrn_reflns_theta_min 2.85
_exptl_absorpt_coefficient_mu 0.858
_exptl_absorpt_correction_T_max 1.00000
_exptl_absorpt_correction_T_min 0.91586
_exptl_absorpt_correction_type multi-scan
_exptl_absorpt_process_details
;
CrysAlis RED, Oxford Diffraction Ltd.,
Version 1.171.32.5 (release 08-05-2007 CrysAlis171 .NET)
(compiled May  8 2007,13:10:02)
empirical absorption correction using spherical harmonics,
 implemented in SCALE3 ABSPACK scaling algorithm.
;
_exptl_crystal_colour black
_exptl_crystal_density_diffrn 1.276
_exptl_crystal_description prism
_exptl_crystal_F_000 1156
_exptl_crystal_size_max 0.15
_exptl_crystal_size_mid 0.13
_exptl_crystal_size_min 0.12
_refine_diff_density_max 0.497
_refine_diff_density_min -0.294
_refine_diff_density_rms 0.059
_refine_ls_extinction_method none
_refine_ls_goodness_of_fit_ref 0.863
_refine_ls_hydrogen_treatment constr
_refine_ls_matrix_type full
_refine_ls_number_parameters 317
_refine_ls_number_reflns 4949
_refine_ls_number_restraints 0
_refine_ls_restrained_S_all 0.863
_refine_ls_R_factor_all 0.1250
_refine_ls_R_factor_gt 0.0492
_refine_ls_shift/su_max 0.000
_refine_ls_shift/su_mean 0.000
_refine_ls_structure_factor_coef Fsqd
_refine_ls_weighting_details 'calc w=1/[\s^2^(Fo^2^)+(0.0255P)^2^+0.0000P] where P=(Fo^2^+2Fc^2^)/3'
_refine_ls_weighting_scheme calc
_refine_ls_wR_factor_gt 0.0682
_refine_ls_wR_factor_ref 0.0827
_reflns_number_gt 2676
_reflns_number_total 4949
_reflns_threshold_expression >2sigma(I)
_cod_data_source_file ja806101h_si_002.cif
_cod_data_source_block compound1
_cod_original_cell_volume 2813.6(5)
_cod_database_code 4108489

loop_
_symmetry_equiv_pos_as_xyz
'x, y, z'
'-x+1/2, y+1/2, -z+1/2'
'-x, -y, -z'
'x-1/2, -y-1/2, z-1/2'

loop_
_atom_site_label
_atom_site_type_symbol
_atom_site_fract_x
_atom_site_fract_y
_atom_site_fract_z
_atom_site_U_iso_or_equiv
_atom_site_adp_type
_atom_site_occupancy
_atom_site_symmetry_multiplicity
_atom_site_calc_flag
_atom_site_refinement_flags
Ni1 Ni 0.88550(5) 0.61492(4) 0.07770(2) 0.02888(15) Uani 1 1 d .
S1 S 1.08941(13) 0.59349(8) 0.03048(5) 0.0544(4) Uani 1 1 d .
N1 N 0.8393(3) 0.7369(2) 0.06209(12) 0.0268(8) Uani 1 1 d .
C1 C 0.6891(4) 0.8770(3) 0.06868(17) 0.0410(11) Uani 1 1 d .
H1A H 0.7271 0.9134 0.1047 0.061 Uiso 1 1 calc R
H1B H 0.5824 0.8870 0.0621 0.061 Uiso 1 1 calc R
H1C H 0.7390 0.8952 0.0307 0.061 Uiso 1 1 calc R
S2 S 1.01768(12) 0.49206(8) 0.07932(5) 0.0438(3) Uani 1 1 d .
N2 N 0.7336(3) 0.5875(2) 0.13172(13) 0.0237(8) Uani 1 1 d .
C2 C 0.7184(4) 0.7770(3) 0.08189(15) 0.0252(9) Uani 1 1 d .
C3 C 0.6157(4) 0.7326(2) 0.11877(15) 0.0241(9) Uani 1 1 d .
H3 H 0.5279 0.7653 0.1264 0.029 Uiso 1 1 calc R
C4 C 0.6280(4) 0.6461(3) 0.14545(16) 0.0270(10) Uani 1 1 d .
C5 C 0.5174(4) 0.6230(3) 0.19456(17) 0.0403(11) Uani 1 1 d .
H5A H 0.4950 0.5577 0.1927 0.060 Uiso 1 1 calc R
H5B H 0.4263 0.6579 0.1860 0.060 Uiso 1 1 calc R
H5C H 0.5595 0.6384 0.2367 0.060 Uiso 1 1 calc R
C6 C 0.9538(4) 0.7940(3) 0.03726(19) 0.0324(10) Uani 1 1 d .
C7 C 1.0513(4) 0.8400(3) 0.0798(2) 0.0382(11) Uani 1 1 d .
C8 C 1.1667(4) 0.8894(3) 0.0560(2) 0.0529(12) Uani 1 1 d .
H8 H 1.2329 0.9214 0.0843 0.064 Uiso 1 1 calc R
C9 C 1.1868(5) 0.8930(3) -0.0080(3) 0.0633(14) Uani 1 1 d .
H9 H 1.2681 0.9255 -0.0236 0.076 Uiso 1 1 calc R
C10 C 1.0888(6) 0.8493(3) -0.0490(2) 0.0556(14) Uani 1 1 d .
H10 H 1.1022 0.8540 -0.0930 0.067 Uiso 1 1 calc R
C11 C 0.9701(5) 0.7982(3) -0.0289(2) 0.0411(12) Uani 1 1 d .
C12 C 0.8659(5) 0.7524(3) -0.07548(18) 0.0416(11) Uani 1 1 d .
H12 H 0.8273 0.6966 -0.0549 0.050 Uiso 1 1 calc R
C13 C 0.9369(5) 0.7226(3) -0.13649(17) 0.0636(15) Uani 1 1 d .
H13A H 0.9639 0.7766 -0.1605 0.095 Uiso 1 1 calc R
H13B H 0.8662 0.6857 -0.1620 0.095 Uiso 1 1 calc R
H13C H 1.0257 0.6865 -0.1259 0.095 Uiso 1 1 calc R
C14 C 0.7328(5) 0.8133(3) -0.09425(19) 0.0647(15) Uani 1 1 d .
H14A H 0.6752 0.8247 -0.0571 0.097 Uiso 1 1 calc R
H14B H 0.6703 0.7827 -0.1268 0.097 Uiso 1 1 calc R
H14C H 0.7680 0.8713 -0.1107 0.097 Uiso 1 1 calc R
C15 C 1.0377(4) 0.8365(3) 0.15041(19) 0.0418(11) Uani 1 1 d .
H15 H 0.9406 0.8072 0.1583 0.050 Uiso 1 1 calc R
C16 C 1.0364(5) 0.9323(3) 0.1806(2) 0.0574(14) Uani 1 1 d .
H16A H 1.0168 0.9269 0.2255 0.086 Uiso 1 1 calc R
H16B H 0.9588 0.9693 0.1592 0.086 Uiso 1 1 calc R
H16C H 1.1326 0.9615 0.1762 0.086 Uiso 1 1 calc R
C17 C 1.1574(5) 0.7778(3) 0.1823(2) 0.0679(15) Uani 1 1 d .
H17A H 1.1539 0.7166 0.1638 0.102 Uiso 1 1 calc R
H17B H 1.1412 0.7738 0.2276 0.102 Uiso 1 1 calc R
H17C H 1.2544 0.8052 0.1762 0.102 Uiso 1 1 calc R
C18 C 0.7403(4) 0.5009(3) 0.16361(16) 0.0252(9) Uani 1 1 d .
C19 C 0.6604(4) 0.4264(3) 0.13804(17) 0.0335(11) Uani 1 1 d .
C20 C 0.6662(4) 0.3444(3) 0.17074(18) 0.0415(11) Uani 1 1 d .
H20 H 0.6112 0.2938 0.1544 0.050 Uiso 1 1 calc R
C21 C 0.7504(4) 0.3347(3) 0.22666(18) 0.0384(11) Uani 1 1 d .
H21 H 0.7513 0.2785 0.2489 0.046 Uiso 1 1 calc R
C22 C 0.8323(4) 0.4068(3) 0.24963(17) 0.0355(11) Uani 1 1 d .
H22 H 0.8929 0.3993 0.2872 0.043 Uiso 1 1 calc R
C23 C 0.8289(4) 0.4907(3) 0.21936(16) 0.0234(9) Uani 1 1 d .
C24 C 0.9212(4) 0.5670(3) 0.24789(17) 0.0338(11) Uani 1 1 d .
H24 H 0.9087 0.6213 0.2197 0.041 Uiso 1 1 calc R
C25 C 0.8730(5) 0.5939(3) 0.31351(17) 0.0509(13) Uani 1 1 d .
H25A H 0.7684 0.6115 0.3108 0.076 Uiso 1 1 calc R
H25B H 0.9330 0.6453 0.3294 0.076 Uiso 1 1 calc R
H25C H 0.8866 0.5420 0.3423 0.076 Uiso 1 1 calc R
C26 C 1.0866(4) 0.5424(3) 0.25294(19) 0.0532(13) Uani 1 1 d .
H26A H 1.1026 0.4922 0.2830 0.080 Uiso 1 1 calc R
H26B H 1.1440 0.5956 0.2676 0.080 Uiso 1 1 calc R
H26C H 1.1185 0.5236 0.2114 0.080 Uiso 1 1 calc R
C27 C 0.5709(5) 0.4325(3) 0.07508(18) 0.0465(12) Uani 1 1 d .
H27 H 0.6125 0.4832 0.0500 0.056 Uiso 1 1 calc R
C28 C 0.5792(5) 0.3445(3) 0.03615(18) 0.0574(14) Uani 1 1 d .
H28A H 0.5158 0.2979 0.0540 0.086 Uiso 1 1 calc R
H28B H 0.6816 0.3226 0.0373 0.086 Uiso 1 1 calc R
H28C H 0.5455 0.3568 -0.0077 0.086 Uiso 1 1 calc R
C29 C 0.4107(5) 0.4533(3) 0.0846(2) 0.0710(16) Uani 1 1 d .
H29A H 0.3741 0.4128 0.1171 0.106 Uiso 1 1 calc R
H29B H 0.3527 0.4439 0.0449 0.106 Uiso 1 1 calc R
H29C H 0.4011 0.5168 0.0981 0.106 Uiso 1 1 calc R

loop_
_atom_site_aniso_label
_atom_site_aniso_U_11
_atom_site_aniso_U_22
_atom_site_aniso_U_33
_atom_site_aniso_U_23
_atom_site_aniso_U_13
_atom_site_aniso_U_12
Ni1 0.0349(3) 0.0233(3) 0.0291(3) 0.0035(3) 0.0077(2) 0.0048(3)
S1 0.0552(8) 0.0489(9) 0.0620(8) 0.0204(6) 0.0313(6) 0.0228(7)
N1 0.032(2) 0.023(2) 0.0249(18) -0.0017(15) 0.0042(15) 0.0042(17)
C1 0.049(3) 0.029(3) 0.046(3) 0.007(2) 0.012(2) 0.010(2)
S2 0.0564(8) 0.0331(8) 0.0431(7) 0.0093(6) 0.0153(6) 0.0185(6)
N2 0.0263(19) 0.020(2) 0.0247(17) 0.0017(15) 0.0018(15) 0.0012(16)
C2 0.031(2) 0.024(3) 0.020(2) -0.0015(19) -0.0041(19) 0.006(2)
C3 0.018(2) 0.023(3) 0.031(2) -0.0024(19) 0.0016(18) 0.0025(19)
C4 0.031(2) 0.025(3) 0.025(2) -0.0001(18) -0.0008(19) -0.001(2)
C5 0.037(2) 0.039(3) 0.047(2) 0.006(2) 0.013(2) 0.001(2)
C6 0.032(3) 0.020(3) 0.046(3) 0.011(2) 0.012(2) 0.008(2)
C7 0.031(3) 0.030(3) 0.055(3) 0.005(2) 0.011(2) 0.001(2)
C8 0.042(3) 0.039(3) 0.079(4) -0.001(3) 0.012(3) -0.007(3)
C9 0.052(3) 0.042(3) 0.099(4) 0.022(3) 0.028(3) -0.007(3)
C10 0.069(4) 0.043(4) 0.057(3) 0.017(3) 0.024(3) 0.004(3)
C11 0.047(3) 0.029(3) 0.049(3) 0.010(2) 0.016(2) 0.009(2)
C12 0.052(3) 0.036(3) 0.039(3) 0.013(2) 0.013(2) 0.007(2)
C13 0.088(4) 0.064(4) 0.041(3) 0.009(3) 0.025(3) 0.015(3)
C14 0.070(4) 0.062(4) 0.063(3) 0.008(3) 0.006(3) 0.014(3)
C15 0.029(3) 0.039(3) 0.057(3) -0.003(2) 0.002(2) -0.007(2)
C16 0.050(3) 0.055(4) 0.067(3) -0.010(3) 0.004(3) -0.013(3)
C17 0.058(3) 0.071(4) 0.074(3) 0.011(3) -0.005(3) 0.005(3)
C18 0.028(2) 0.020(3) 0.028(2) 0.0070(19) 0.0050(19) 0.002(2)
C19 0.036(3) 0.028(3) 0.037(3) 0.010(2) -0.005(2) -0.006(2)
C20 0.048(3) 0.032(3) 0.044(3) 0.005(2) -0.005(2) -0.007(2)
C21 0.051(3) 0.024(3) 0.041(3) 0.011(2) 0.008(2) 0.003(2)
C22 0.042(3) 0.036(3) 0.028(2) 0.008(2) -0.002(2) 0.010(2)
C23 0.023(2) 0.025(3) 0.023(2) -0.0008(19) 0.0028(18) -0.0003(19)
C24 0.040(3) 0.030(3) 0.030(2) 0.003(2) -0.004(2) 0.002(2)
C25 0.070(3) 0.039(3) 0.043(3) -0.008(2) -0.004(2) -0.002(3)
C26 0.043(3) 0.059(4) 0.057(3) -0.004(2) -0.008(2) 0.002(3)
C27 0.063(3) 0.031(3) 0.044(3) 0.009(2) -0.016(3) -0.015(2)
C28 0.060(3) 0.057(4) 0.054(3) 0.004(3) -0.008(2) -0.016(3)
C29 0.064(4) 0.067(4) 0.078(4) -0.014(3) -0.028(3) 0.014(3)

loop_
_atom_type_symbol
_atom_type_description
_atom_type_scat_dispersion_real
_atom_type_scat_dispersion_imag
_atom_type_scat_source
C C 0.0033 0.0016 'International Tables Vol C Tables 4.2.6.8 and 6.1.1.4'
H H 0.0000 0.0000 'International Tables Vol C Tables 4.2.6.8 and 6.1.1.4'
N N 0.0061 0.0033 'International Tables Vol C Tables 4.2.6.8 and 6.1.1.4'
S S 0.1246 0.1234 'International Tables Vol C Tables 4.2.6.8 and 6.1.1.4'
Ni Ni 0.3393 1.1124 'International Tables Vol C Tables 4.2.6.8 and 6.1.1.4'

loop_
_geom_angle_atom_site_label_1
_geom_angle_atom_site_label_2
_geom_angle_atom_site_label_3
_geom_angle
N1 Ni1 N2 98.60(13)
N1 Ni1 S2 157.26(10)
N2 Ni1 S2 103.47(10)
N1 Ni1 S1 104.25(10)
N2 Ni1 S1 156.65(10)
S2 Ni1 S1 53.35(4)
S2 S1 Ni1 63.24(5)
C2 N1 C6 118.2(3)
C2 N1 Ni1 123.4(3)
C6 N1 Ni1 117.5(2)
S1 S2 Ni1 63.40(5)
C4 N2 C18 118.8(3)
C4 N2 Ni1 123.5(2)
C18 N2 Ni1 117.5(2)
N1 C2 C3 123.3(3)
N1 C2 C1 120.6(3)
C3 C2 C1 116.0(3)
C4 C3 C2 127.4(3)
N2 C4 C3 123.0(3)
N2 C4 C5 120.8(3)
C3 C4 C5 116.1(3)
C7 C6 C11 121.4(4)
C7 C6 N1 118.9(3)
C11 C6 N1 119.7(4)
C8 C7 C6 118.7(4)
C8 C7 C15 118.6(4)
C6 C7 C15 122.7(4)
C9 C8 C7 121.0(4)
C10 C9 C8 119.6(4)
C9 C10 C11 122.8(4)
C10 C11 C6 116.5(4)
C10 C11 C12 120.7(4)
C6 C11 C12 122.8(4)
C11 C12 C14 111.8(4)
C11 C12 C13 114.2(4)
C14 C12 C13 107.6(3)
C7 C15 C17 111.7(3)
C7 C15 C16 112.5(4)
C17 C15 C16 110.6(4)
C23 C18 C19 120.2(3)
C23 C18 N2 119.9(3)
C19 C18 N2 119.8(3)
C20 C19 C18 118.4(3)
C20 C19 C27 119.4(4)
C18 C19 C27 122.1(3)
C21 C20 C19 121.4(4)
C22 C21 C20 119.5(4)
C21 C22 C23 121.5(4)
C18 C23 C22 118.9(4)
C18 C23 C24 122.8(3)
C22 C23 C24 118.3(3)
C23 C24 C25 112.3(3)
C23 C24 C26 111.8(3)
C25 C24 C26 108.6(3)
C29 C27 C19 111.5(4)
C29 C27 C28 108.5(4)
C19 C27 C28 112.5(3)

loop_
_geom_bond_atom_site_label_1
_geom_bond_atom_site_label_2
_geom_bond_distance
Ni1 N1 1.864(3)
Ni1 N2 1.877(3)
Ni1 S2 2.1634(12)
Ni1 S1 2.1664(12)
S1 S2 1.9439(15)
N1 C2 1.329(4)
N1 C6 1.453(4)
C1 C2 1.515(5)
N2 C4 1.329(4)
N2 C18 1.439(4)
C2 C3 1.404(5)
C3 C4 1.392(5)
C4 C5 1.519(5)
C6 C7 1.402(5)
C6 C11 1.419(5)
C7 C8 1.387(5)
C7 C15 1.510(5)
C8 C9 1.381(5)
C9 C10 1.369(6)
C10 C11 1.394(5)
C11 C12 1.491(5)
C12 C14 1.536(5)
C12 C13 1.537(5)
C15 C17 1.516(5)
C15 C16 1.546(5)
C18 C23 1.403(4)
C18 C19 1.405(5)
C19 C20 1.389(5)
C19 C27 1.529(5)
C20 C21 1.384(5)
C21 C22 1.367(5)
C22 C23 1.389(5)
C23 C24 1.506(5)
C24 C25 1.531(5)
C24 C26 1.538(5)
C27 C29 1.505(5)
C27 C28 1.536(5)
